data_4037766
loop_
_publ_author_name
'Zhang, Huan-Qing'
'Xi, Ji-Ming'
'Liao, Wei-Wei'

_publ_section_title
;
 Organocatalytic Isomerization/Allylic Alkylation of O-Acylated
 Hemithioacetals and Its Application in Tandem Sequence to Access
 2,7-Dioxabicyclo[2.2.1]heptan-3-one derivatives.
;
_journal_name_full 'The Journal of organic chemistry'
_journal_paper_doi 10.1021/acs.joc.9b03172
_journal_year 2019
_chemical_formula_sum 'C16 H18 O5 S'
_chemical_formula_weight 322.37
_space_group_IT_number 14
_space_group_name_Hall '-P 2ybc'
_space_group_name_H-M_alt 'P 1 21/c 1'
_symmetry_cell_setting monoclinic
_symmetry_space_group_name_H-M 'P 1 21/c 1'
_atom_sites_solution_hydrogens geom
_atom_sites_solution_primary direct
_atom_sites_solution_secondary difmap
_audit_creation_method SHELXL-97
_cell_angle_alpha 90.00
_cell_angle_beta 113.206(6)
_cell_angle_gamma 90.00
_cell_formula_units_Z 4
_cell_length_a 10.0039(12)
_cell_length_b 7.6805(9)
_cell_length_c 23.592(3)
_cell_measurement_reflns_used 9917
_cell_measurement_temperature 293(2)
_cell_measurement_theta_max 27.48
_cell_measurement_theta_min 2.22
_cell_volume 1666.0(4)
_computing_cell_refinement 'Bruker SMART'
_computing_data_collection 'Bruker SMART'
_computing_data_reduction 'Bruker SAINT'
_computing_molecular_graphics 'Bruker SHELXTL'
_computing_publication_material 'Bruker SHELXTL'
_computing_structure_refinement 'Bruker SHELXTL'
_computing_structure_solution 'Bruker SHELXTL'
_diffrn_ambient_temperature 293(2)
_diffrn_measured_fraction_theta_full 0.963
_diffrn_measured_fraction_theta_max 0.963
_diffrn_measurement_device_type 'CCD area detector'
_diffrn_measurement_method 'phi and omega scans'
_diffrn_radiation_monochromator graphite
_diffrn_radiation_source 'fine-focus sealed tube'
_diffrn_radiation_type MoK\a
_diffrn_radiation_wavelength 0.71073
_diffrn_reflns_av_R_equivalents 0.0316
_diffrn_reflns_av_sigmaI/netI 0.0293
_diffrn_reflns_limit_h_max 12
_diffrn_reflns_limit_h_min -12
_diffrn_reflns_limit_k_max 9
_diffrn_reflns_limit_k_min -9
_diffrn_reflns_limit_l_max 28
_diffrn_reflns_limit_l_min -28
_diffrn_reflns_number 13136
_diffrn_reflns_theta_full 26.14
_diffrn_reflns_theta_max 26.14
_diffrn_reflns_theta_min 2.22
_exptl_absorpt_coefficient_mu 0.214
_exptl_absorpt_correction_T_max 0.9626
_exptl_absorpt_correction_T_min 0.9565
_exptl_absorpt_correction_type multi-scan
_exptl_absorpt_process_details sadabs
_exptl_crystal_density_diffrn 1.285
_exptl_crystal_density_method 'not measured'
_exptl_crystal_description block
_exptl_crystal_F_000 680
_exptl_crystal_size_max 0.21
_exptl_crystal_size_mid 0.20
_exptl_crystal_size_min 0.18
_refine_diff_density_max 0.351
_refine_diff_density_min -0.463
_refine_diff_density_rms 0.054
_refine_ls_extinction_method none
_refine_ls_goodness_of_fit_ref 1.075
_refine_ls_hydrogen_treatment mixed
_refine_ls_matrix_type full
_refine_ls_number_parameters 202
_refine_ls_number_reflns 3213
_refine_ls_number_restraints 0
_refine_ls_restrained_S_all 1.075
_refine_ls_R_factor_all 0.0789
_refine_ls_R_factor_gt 0.0656
_refine_ls_shift/su_max 0.002
_refine_ls_shift/su_mean 0.000
_refine_ls_structure_factor_coef Fsqd
_refine_ls_weighting_details 'calc w=1/[\s^2^(Fo^2^)+(0.2010P)^2^+0.0000P] where P=(Fo^2^+2Fc^2^)/3'
_refine_ls_weighting_scheme calc
_refine_ls_wR_factor_gt 0.2429
_refine_ls_wR_factor_ref 0.2586
_reflns_number_gt 2687
_reflns_number_total 3213
_reflns_threshold_expression >2sigma(I)
_cod_data_source_file jo9b03172_si_002.cif
_cod_data_source_block y
_cod_depositor_comments
;
The following automatic conversions were performed:

data item '_symmetry_cell_setting' value 'Monoclinic' was changed to
'monoclinic' in accordance with the
/home/data/users/saulius/crontab/automatic-downloads/rss-feeds/ACS/lib/dictionaries/cif_core.dic
dictionary named 'cif_core.dic' version 2.4.2 last updated on
2011-04-26.

Automatic conversion script
Id: cif_fix_values 7556 2019-12-06 15:28:31Z antanas 
;
_cod_original_sg_symbol_H-M P2(1)/c
_cod_database_code 4037766

loop_
_symmetry_equiv_pos_as_xyz
'x, y, z'
'-x, y+1/2, -z+1/2'
'-x, -y, -z'
'x, -y-1/2, z-1/2'

loop_
_atom_site_label
_atom_site_type_symbol
_atom_site_fract_x
_atom_site_fract_y
_atom_site_fract_z
_atom_site_U_iso_or_equiv
_atom_site_adp_type
_atom_site_occupancy
_atom_site_symmetry_multiplicity
_atom_site_calc_flag
_atom_site_refinement_flags
S1 S 0.30690(8) -0.51776(11) -0.03586(4) 0.0457(4) Uani 1 1 d .
O1 O 0.0999(2) -0.6861(3) -0.19934(10) 0.0469(6) Uani 1 1 d .
O2 O 0.1308(3) -0.9222(3) -0.14084(13) 0.0580(7) Uani 1 1 d .
O3 O 0.5594(2) -0.7816(3) -0.13471(10) 0.0423(6) Uani 1 1 d .
O4 O 0.3670(3) -0.9288(3) -0.20163(10) 0.0446(6) Uani 1 1 d .
O5 O 0.4394(4) -1.1982(3) -0.16370(16) 0.0759(9) Uani 1 1 d .
C1 C 0.1176(3) -0.4756(4) -0.07028(14) 0.0380(7) Uani 1 1 d .
C2 C 0.0191(4) -0.5961(6) -0.06528(19) 0.0601(10) Uani 1 1 d .
H2 H 0.0512 -0.7018 -0.0453 0.072 Uiso 1 1 calc R
C3 C -0.1284(5) -0.5556(8) -0.0908(3) 0.0859(16) Uani 1 1 d .
H3 H -0.1953 -0.6343 -0.0872 0.103 Uiso 1 1 calc R
C4 C -0.1766(5) -0.4013(10) -0.1212(3) 0.0963(19) Uani 1 1 d .
H4 H -0.2757 -0.3769 -0.1389 0.116 Uiso 1 1 calc R
C5 C -0.0789(5) -0.2837(7) -0.1255(2) 0.0820(15) Uani 1 1 d .
H5A H -0.1113 -0.1784 -0.1457 0.098 Uiso 1 1 calc R
C6 C 0.0667(4) -0.3204(5) -0.10021(18) 0.0560(9) Uani 1 1 d .
H6 H 0.1324 -0.2391 -0.1033 0.067 Uiso 1 1 calc R
C7 C 0.3516(3) -0.5484(4) -0.10282(14) 0.0341(7) Uani 1 1 d .
H7A H 0.2881 -0.4753 -0.1361 0.041 Uiso 1 1 calc R
H7B H 0.4507 -0.5097 -0.0926 0.041 Uiso 1 1 calc R
C8 C 0.3375(3) -0.7366(3) -0.12583(12) 0.0297(6) Uani 1 1 d .
C9 C 0.1789(3) -0.7946(3) -0.15520(13) 0.0339(7) Uani 1 1 d .
C10 C -0.0542(4) -0.7261(5) -0.2306(2) 0.0650(11) Uani 1 1 d .
H10A H -0.0671 -0.8160 -0.2606 0.098 Uiso 1 1 calc R
H10B H -0.1058 -0.6235 -0.2509 0.098 Uiso 1 1 calc R
H10C H -0.0914 -0.7651 -0.2010 0.098 Uiso 1 1 calc R
C11 C 0.4115(3) -0.7561(4) -0.17305(14) 0.0354(7) Uani 1 1 d .
C12 C 0.3913(4) -0.6223(5) -0.22170(16) 0.0512(9) Uani 1 1 d .
H12A H 0.4285 -0.5124 -0.2026 0.077 Uiso 1 1 calc R
H12B H 0.2897 -0.6109 -0.2472 0.077 Uiso 1 1 calc R
H12C H 0.4428 -0.6575 -0.2466 0.077 Uiso 1 1 calc R
C13 C 0.4333(3) -0.8642(4) -0.07517(14) 0.0364(7) Uani 1 1 d .
H13A H 0.4843 -0.8043 -0.0364 0.044 Uiso 1 1 calc R
H13B H 0.3754 -0.9576 -0.0688 0.044 Uiso 1 1 calc R
C14 C 0.5397(3) -0.9335(4) -0.10225(16) 0.0426(8) Uani 1 1 d .
C15 C 0.4482(4) -1.0430(4) -0.15757(18) 0.0482(9) Uani 1 1 d .
C16 C 0.6821(4) -1.0099(5) -0.0581(2) 0.0675(12) Uani 1 1 d .
H16A H 0.7469 -1.0240 -0.0788 0.101 Uiso 1 1 calc R
H16B H 0.6644 -1.1212 -0.0438 0.101 Uiso 1 1 calc R
H16C H 0.7254 -0.9331 -0.0235 0.101 Uiso 1 1 calc R

loop_
_atom_site_aniso_label
_atom_site_aniso_U_11
_atom_site_aniso_U_22
_atom_site_aniso_U_33
_atom_site_aniso_U_23
_atom_site_aniso_U_13
_atom_site_aniso_U_12
S1 0.0400(5) 0.0555(6) 0.0344(5) -0.0115(3) 0.0071(4) 0.0075(3)
O1 0.0378(11) 0.0443(13) 0.0459(13) 0.0066(10) 0.0027(10) -0.0064(9)
O2 0.0491(14) 0.0382(13) 0.0817(18) 0.0120(12) 0.0205(13) -0.0138(11)
O3 0.0425(12) 0.0391(12) 0.0521(13) 0.0013(10) 0.0258(10) -0.0034(9)
O4 0.0631(14) 0.0322(11) 0.0453(13) -0.0110(9) 0.0286(11) -0.0126(10)
O5 0.118(3) 0.0318(14) 0.097(2) -0.0103(14) 0.063(2) -0.0059(14)
C1 0.0394(15) 0.0398(17) 0.0353(16) -0.0075(12) 0.0153(13) 0.0012(12)
C2 0.060(2) 0.059(2) 0.068(2) -0.0037(19) 0.0331(19) -0.0119(19)
C3 0.055(3) 0.115(4) 0.099(4) -0.034(3) 0.042(3) -0.035(3)
C4 0.042(2) 0.148(6) 0.087(4) -0.016(4) 0.012(2) 0.022(3)
C5 0.064(3) 0.094(4) 0.080(3) 0.009(3) 0.019(2) 0.035(3)
C6 0.057(2) 0.053(2) 0.060(2) 0.0085(17) 0.0250(18) 0.0123(17)
C7 0.0325(14) 0.0311(15) 0.0360(15) -0.0076(12) 0.0107(12) -0.0057(11)
C8 0.0343(14) 0.0230(13) 0.0313(14) -0.0008(10) 0.0123(11) -0.0023(10)
C9 0.0359(15) 0.0274(14) 0.0381(15) -0.0058(12) 0.0140(12) -0.0054(11)
C10 0.0398(18) 0.068(3) 0.070(3) 0.001(2) 0.0025(18) -0.0018(17)
C11 0.0439(16) 0.0271(14) 0.0388(16) -0.0053(12) 0.0203(13) -0.0068(12)
C12 0.071(2) 0.0442(19) 0.0455(19) 0.0053(15) 0.0308(17) -0.0051(16)
C13 0.0405(15) 0.0337(16) 0.0358(15) 0.0027(12) 0.0160(13) 0.0020(12)
C14 0.0443(17) 0.0344(16) 0.0539(19) 0.0044(14) 0.0244(15) 0.0062(13)
C15 0.071(2) 0.0276(16) 0.063(2) -0.0023(14) 0.0452(19) -0.0035(14)
C16 0.059(2) 0.064(3) 0.083(3) 0.016(2) 0.032(2) 0.0268(19)

loop_
_atom_type_symbol
_atom_type_description
_atom_type_scat_dispersion_real
_atom_type_scat_dispersion_imag
_atom_type_scat_source
C C 0.0033 0.0016 'International Tables Vol C Tables 4.2.6.8 and 6.1.1.4'
H H 0.0000 0.0000 'International Tables Vol C Tables 4.2.6.8 and 6.1.1.4'
O O 0.0106 0.0060 'International Tables Vol C Tables 4.2.6.8 and 6.1.1.4'
S S 0.1246 0.1234 'International Tables Vol C Tables 4.2.6.8 and 6.1.1.4'

loop_
_geom_angle_atom_site_label_1
_geom_angle_atom_site_label_2
_geom_angle_atom_site_label_3
_geom_angle
C1 S1 C7 102.12(14)
C9 O1 C10 116.8(3)
C11 O3 C14 97.1(2)
C15 O4 C11 104.4(2)
C6 C1 C2 119.3(3)
C6 C1 S1 120.4(3)
C2 C1 S1 120.3(3)
C1 C2 C3 118.7(4)
C1 C2 H2 120.6
C3 C2 H2 120.6
C4 C3 C2 120.9(4)
C4 C3 H3 119.5
C2 C3 H3 119.5
C5 C4 C3 119.8(4)
C5 C4 H4 120.1
C3 C4 H4 120.1
C4 C5 C6 120.1(5)
C4 C5 H5A 119.9
C6 C5 H5A 119.9
C5 C6 C1 121.2(4)
C5 C6 H6 119.4
C1 C6 H6 119.4
C8 C7 S1 114.2(2)
C8 C7 H7A 108.7
S1 C7 H7A 108.7
C8 C7 H7B 108.7
S1 C7 H7B 108.7
H7A C7 H7B 107.6
C9 C8 C7 111.7(2)
C9 C8 C13 112.4(2)
C7 C8 C13 112.4(2)
C9 C8 C11 110.3(2)
C7 C8 C11 109.8(2)
C13 C8 C11 99.6(2)
O2 C9 O1 123.7(3)
O2 C9 C8 124.9(3)
O1 C9 C8 111.4(2)
O1 C10 H10A 109.5
O1 C10 H10B 109.5
H10A C10 H10B 109.5
O1 C10 H10C 109.5
H10A C10 H10C 109.5
H10B C10 H10C 109.5
O3 C11 O4 102.7(2)
O3 C11 C12 112.2(3)
O4 C11 C12 110.0(2)
O3 C11 C8 103.1(2)
O4 C11 C8 105.6(2)
C12 C11 C8 121.4(3)
C11 C12 H12A 109.5
C11 C12 H12B 109.5
H12A C12 H12B 109.5
C11 C12 H12C 109.5
H12A C12 H12C 109.5
H12B C12 H12C 109.5
C14 C13 C8 102.5(2)
C14 C13 H13A 111.3
C8 C13 H13A 111.3
C14 C13 H13B 111.3
C8 C13 H13B 111.3
H13A C13 H13B 109.2
O3 C14 C16 112.9(3)
O3 C14 C15 98.8(3)
C16 C14 C15 117.5(3)
O3 C14 C13 101.7(2)
C16 C14 C13 117.8(3)
C15 C14 C13 105.5(3)
O5 C15 O4 123.8(4)
O5 C15 C14 130.1(4)
O4 C15 C14 106.0(2)
C14 C16 H16A 109.5
C14 C16 H16B 109.5
H16A C16 H16B 109.5
C14 C16 H16C 109.5
H16A C16 H16C 109.5
H16B C16 H16C 109.5

loop_
_geom_bond_atom_site_label_1
_geom_bond_atom_site_label_2
_geom_bond_distance
S1 C1 1.772(3)
S1 C7 1.819(3)
O1 C9 1.325(4)
O1 C10 1.456(4)
O2 C9 1.198(4)
O3 C11 1.411(4)
O3 C14 1.451(4)
O4 C15 1.358(4)
O4 C11 1.475(3)
O5 C15 1.200(4)
C1 C6 1.377(5)
C1 C2 1.390(5)
C2 C3 1.392(6)
C2 H2 0.9300
C3 C4 1.371(9)
C3 H3 0.9300
C4 C5 1.364(8)
C4 H4 0.9300
C5 C6 1.368(5)
C5 H5A 0.9300
C6 H6 0.9300
C7 C8 1.531(4)
C7 H7A 0.9700
C7 H7B 0.9700
C8 C9 1.526(4)
C8 C13 1.550(4)
C8 C11 1.569(4)
C10 H10A 0.9600
C10 H10B 0.9600
C10 H10C 0.9600
C11 C12 1.494(4)
C12 H12A 0.9600
C12 H12B 0.9600
C12 H12C 0.9600
C13 C14 1.536(4)
C13 H13A 0.9700
C13 H13B 0.9700
C14 C16 1.514(5)
C14 C15 1.519(5)
C16 H16A 0.9600
C16 H16B 0.9600
C16 H16C 0.9600
